data_1531201
loop_
_publ_author_name
'Bogdanova, A.V.'
'Andre, G.'
'Irodova, A.V.'
'Bouree, F.'

_publ_section_title
;
 The Zr V2 D6 crystal structure
;
_journal_name_full 'Journal of Alloys Compd.'
_journal_page_first 50
_journal_page_last 53
_journal_volume 356
_journal_year 2003
_chemical_formula_sum 'D5.95 V2 Zr'
_chemical_name_systematic 'Zr V2 D5.95'
_space_group_IT_number 62
_symmetry_space_group_name_Hall '-P 2ac 2n'
_symmetry_space_group_name_H-M 'P n m a'
_cell_angle_alpha 90
_cell_angle_beta 90
_cell_angle_gamma 90
_cell_formula_units_Z 4
_cell_length_a 5.5738
_cell_length_b 5.6996
_cell_length_c 7.9942
_cell_volume 253.963
_citation_journal_id_ASTM JALCEU
_cod_data_source_file Bogdanova_JALCEU_2003_1439.cif
_cod_data_source_block D5.95V2Zr1
_cod_original_cell_volume 253.9632
_cod_original_formula_sum 'D5.95 V2 Zr1'
_cod_database_code 1531201

loop_
_symmetry_equiv_pos_as_xyz
x,y,z
-x+1/2,-y,z+1/2
x+1/2,-y+1/2,-z+1/2
-x,y+1/2,-z
-x,-y,-z
x-1/2,y,-z-1/2
-x-1/2,y-1/2,z-1/2
x,-y-1/2,z

loop_
_atom_site_label
_atom_site_type_symbol
_atom_site_fract_x
_atom_site_fract_y
_atom_site_fract_z
_atom_site_occupancy
_atom_site_U_iso_or_equiv
D9 D 0.1855 0.5639 0.3108 0.084 0.0
D10 D 0.6861 0.4355 0.4392 0.095 0.0
D7 D 0 0.3784 0.1253 0.078 0.0
D4 D 0.3204 0.0612 0.4411 0.835 0.0
D8 D 0.8145 0.5639 0.3108 0.098 0.0
Zr1 Zr 0 0.25 0.875 1 0.0
V2 V 0.25 0.25 0.25 1 0.0
V1 V 0 0 0.5 1 0.0
D5 D 0.1875 0.25 0.4688 0.106 0.0
D2 D 0.0219 0.4551 0.2732 0.86 0.0
D6 D 0.8716 0.25 0.6247 0.096 0.0
D3 D 0.1238 0.25 0.6319 0.742 0.0
D1 D 0.8012 0.25 0.4707 0.906 0.0
